data_4319588
loop_
_publ_author_name
'P. Manikandan'
'R. Muthukumaran'
'K. R. Justin Thomas'
'B. Varghese'
'G. V. R. Chandramouli'
'P. T. Manoharan'

_publ_section_title
;
 Copper(II) Azide Complexes of Aliphatic and Aromatic Amine Based
 Tridentate Ligands: Novel Structure, Spectroscopy, and Magnetic
 Properties
;
_journal_name_full 'Inorganic Chemistry'
_journal_page_first 2378
_journal_page_last 2389
_journal_paper_doi 10.1021/ic0009223
_journal_volume 40
_journal_year 2001
_chemical_formula_sum 'C34 H42 Cl2 Cu2 N16 O8'
_chemical_formula_weight 1000.82
_chemical_name_systematic
; 
 ? 
;
_space_group_IT_number 14
_symmetry_cell_setting monoclinic
_symmetry_space_group_name_Hall '-P 2yn'
_symmetry_space_group_name_H-M 'P 1 21/n 1'
_atom_sites_solution_hydrogens geom
_atom_sites_solution_primary direct
_atom_sites_solution_secondary difmap
_audit_creation_method SHELXL
_cell_angle_alpha 90.00
_cell_angle_beta 98.68(3)
_cell_angle_gamma 90.00
_cell_formula_units_Z 2
_cell_length_a 10.020(3)
_cell_length_b 16.538(8)
_cell_length_c 12.758(5)
_cell_measurement_reflns_used 25
_cell_measurement_temperature 296(2)
_cell_measurement_theta_max 21.0
_cell_measurement_theta_min 15.0
_cell_volume 2089.9(15)
_computing_cell_refinement CAD4
_computing_data_collection CAD4
_computing_data_reduction MolEn
_computing_molecular_graphics 'Platon (Spek, 1990)'
_computing_publication_material 'SHELXL-93 (Sheldrick, 1993)'
_computing_structure_refinement 'SHELXL-93 (Sheldrick, 1993)'
_computing_structure_solution 'SHELXS-86 (Sheldrick, 1990)'
_diffrn_ambient_temperature 296(2)
_diffrn_measurement_device 'Enraf-Nonius CAD4'
_diffrn_measurement_method \w-2\q
_diffrn_radiation_monochromator graphite
_diffrn_radiation_source 'fine-focus sealed tube'
_diffrn_radiation_type MoK\a
_diffrn_radiation_wavelength 0.71073
_diffrn_reflns_av_R_equivalents 0.0471
_diffrn_reflns_av_sigmaI/netI 0.0302
_diffrn_reflns_limit_h_max 11
_diffrn_reflns_limit_h_min 0
_diffrn_reflns_limit_k_max 19
_diffrn_reflns_limit_k_min 0
_diffrn_reflns_limit_l_max 14
_diffrn_reflns_limit_l_min -15
_diffrn_reflns_number 3887
_diffrn_reflns_theta_max 24.97
_diffrn_reflns_theta_min 2.03
_diffrn_standards_decay_% <1
_diffrn_standards_interval_count 100
_diffrn_standards_number 3
_exptl_absorpt_coefficient_mu 1.216
_exptl_crystal_colour Green
_exptl_crystal_density_diffrn 1.590
_exptl_crystal_density_meas ?
_exptl_crystal_density_method 'not measured'
_exptl_crystal_description Prism
_exptl_crystal_F_000 1028
_exptl_crystal_size_max 0.38
_exptl_crystal_size_mid 0.31
_exptl_crystal_size_min 0.19
_refine_diff_density_max 0.693
_refine_diff_density_min -1.077
_refine_diff_density_rms 0.117
_refine_ls_extinction_method none
_refine_ls_goodness_of_fit_all 1.103
_refine_ls_goodness_of_fit_obs 1.091
_refine_ls_hydrogen_treatment mixed
_refine_ls_matrix_type full
_refine_ls_number_parameters 340
_refine_ls_number_reflns 3667
_refine_ls_number_restraints 0
_refine_ls_restrained_S_all 1.105
_refine_ls_restrained_S_obs 1.091
_refine_ls_R_factor_all 0.0803
_refine_ls_R_factor_obs 0.0602
_refine_ls_shift/esd_max 0.014
_refine_ls_shift/esd_mean 0.001
_refine_ls_structure_factor_coef Fsqd
_refine_ls_weighting_details 'w=1/[\s^2^(Fo^2^)+(0.1159P)^2^+2.0253P] where P=(Fo^2^+2Fc^2^)/3'
_refine_ls_weighting_scheme calc
_refine_ls_wR_factor_all 0.1859
_refine_ls_wR_factor_obs 0.1595
_reflns_number_observed 2833
_reflns_number_total 3668
_reflns_observed_criterion >2sigma(I)
_cod_data_source_file ic0009223_1.cif
_cod_data_source_block '[CuL(N3)]2(ClO4)2'
_cod_depositor_comments
;
The following automatic conversions were performed:

'_symmetry_cell_setting' value 'Monoclinic' changed to 'monoclinic'
according to the built-in table from CIF Core dictionary named
'cif_core.dic' version 2.4.1 from 2010-06-29.

Automatic conversion script
Id: cif_fix_values 1646 2011-03-28 12:23:43Z adriana 

The following automatic conversions were performed:

'_exptl_crystal_density_meas' value 'not measured' was changed to '?'
- the value is perceived as not measured.

Automatic conversion script
Id: cif_fix_values 3008 2015-01-20 13:52:24Z robertas 

The following automatic conversions were performed:

'_refine_ls_weighting_scheme' value 'calc
w=1/[\s^2^(Fo^2^)+(0.1159P)^2^+2.0253P] where P=(Fo^2^+2Fc^2^)/3' was
changed to 'calc'. New tag '_refine_ls_weighting_details' was
created. The value of the new tag was set to
'w=1/[\s^2^(Fo^2^)+(0.1159P)^2^+2.0253P] where P=(Fo^2^+2Fc^2^)/3'.

Automatic conversion script
Id: cif_fix_values 3143 2015-03-26 13:38:13Z robertas 
;
_cod_original_cell_volume 2089.9(14)
_cod_original_sg_symbol_H-M 'P 21/c'
_cod_database_code 4319588

loop_
_symmetry_equiv_pos_as_xyz
'x, y, z'
'-x+1/2, y+1/2, -z+1/2'
'-x, -y, -z'
'x-1/2, -y-1/2, z-1/2'

loop_
_atom_site_aniso_label
_atom_site_aniso_U_11
_atom_site_aniso_U_22
_atom_site_aniso_U_33
_atom_site_aniso_U_23
_atom_site_aniso_U_13
_atom_site_aniso_U_12
Cu 0.0379(4) 0.0372(4) 0.0413(4) -0.0014(2) 0.0020(2) 0.0002(2)
N1 0.041(2) 0.038(2) 0.032(2) -0.003(2) 0.008(2) 0.000(2)
N2 0.038(2) 0.046(2) 0.038(2) 0.000(2) 0.004(2) -0.002(2)
N3 0.041(2) 0.045(2) 0.039(2) 0.000(2) 0.005(2) -0.003(2)
N4 0.035(2) 0.044(2) 0.043(2) -0.005(2) 0.010(2) 0.001(2)
N5 0.034(2) 0.050(2) 0.042(2) -0.009(2) 0.005(2) 0.004(2)
N6 0.052(2) 0.040(2) 0.060(3) 0.003(2) 0.015(2) 0.005(2)
N7 0.047(2) 0.037(2) 0.045(2) 0.003(2) 0.002(2) -0.004(2)
N8 0.067(3) 0.045(3) 0.073(3) -0.002(2) 0.014(3) 0.016(2)
C1 0.045(3) 0.049(3) 0.034(2) -0.004(2) 0.005(2) 0.004(2)
C2 0.055(3) 0.055(3) 0.053(3) -0.012(3) 0.012(3) 0.013(3)
C3 0.063(3) 0.039(3) 0.057(3) -0.008(2) 0.005(3) 0.004(2)
C4 0.058(3) 0.043(3) 0.044(3) -0.003(2) 0.003(2) -0.005(2)
C5 0.047(2) 0.042(2) 0.027(2) 0.000(2) 0.002(2) -0.002(2)
C6 0.042(2) 0.047(3) 0.039(3) 0.000(2) 0.007(2) -0.009(2)
C7 0.049(3) 0.059(3) 0.031(2) 0.001(2) 0.006(2) 0.001(2)
C8 0.051(3) 0.073(4) 0.034(3) -0.003(3) -0.003(2) 0.003(3)
C9 0.041(2) 0.052(3) 0.041(3) -0.010(2) 0.006(2) 0.001(2)
C10 0.074(4) 0.078(4) 0.047(3) 0.018(3) 0.002(3) -0.001(3)
C11 0.052(3) 0.068(4) 0.074(4) -0.008(3) -0.001(3) -0.015(3)
C12 0.044(3) 0.050(3) 0.047(3) -0.011(2) 0.016(2) 0.001(2)
C13 0.045(2) 0.044(3) 0.038(3) -0.007(2) 0.010(2) -0.005(2)
C14 0.050(3) 0.060(3) 0.043(3) -0.008(3) -0.002(2) -0.008(2)
C15 0.041(3) 0.051(3) 0.049(3) -0.002(2) 0.005(2) -0.002(2)
C16 0.057(3) 0.066(4) 0.069(4) -0.024(3) 0.012(3) 0.001(3)
C17 0.054(3) 0.065(4) 0.078(4) -0.002(3) -0.014(3) 0.011(3)
Cl 0.0747(9) 0.0502(8) 0.0500(8) -0.0054(6) 0.0215(7) 0.0097(6)
O1 0.097(3) 0.061(3) 0.067(3) -0.010(2) 0.008(2) 0.027(2)
O2 0.146(6) 0.118(5) 0.067(3) -0.010(3) -0.008(3) 0.061(4)
O3 0.109(4) 0.133(5) 0.065(3) -0.001(3) 0.039(3) 0.056(4)
O4 0.146(6) 0.090(4) 0.214(9) 0.012(5) 0.089(6) -0.021(4)

loop_
_atom_site_label
_atom_site_type_symbol
_atom_site_fract_x
_atom_site_fract_y
_atom_site_fract_z
_atom_site_U_iso_or_equiv
_atom_site_thermal_displace_type
_atom_site_occupancy
_atom_site_calc_flag
_atom_site_refinement_flags
_atom_site_disorder_group
Cu Cu -0.16480(5) 1.10668(3) 0.59548(5) 0.0392(2) Uani 1 d . .
N1 N -0.2085(4) 1.2293(2) 0.5874(3) 0.0369(8) Uani 1 d . .
N2 N 0.0768(4) 1.2028(2) 0.6718(3) 0.0406(9) Uani 1 d . .
N3 N 0.0082(4) 1.1349(2) 0.6926(3) 0.0419(9) Uani 1 d . .
N4 N -0.4430(4) 1.1407(2) 0.4972(3) 0.0402(9) Uani 1 d . .
N5 N -0.3392(4) 1.0868(3) 0.4977(3) 0.0420(9) Uani 1 d . .
N6 N -0.1418(4) 0.9899(3) 0.6199(4) 0.0500(10) Uani 1 d . .
N7 N -0.0561(4) 0.9502(2) 0.5914(3) 0.0436(10) Uani 1 d . .
N8 N 0.0249(5) 0.9081(3) 0.5642(4) 0.0616(13) Uani 1 d . .
C1 C -0.3336(5) 1.2564(3) 0.5922(4) 0.0429(11) Uani 1 d . .
C2 C -0.3618(6) 1.3375(4) 0.5992(5) 0.0539(14) Uani 1 d . .
C3 C -0.2604(6) 1.3937(3) 0.6007(5) 0.0537(14) Uani 1 d . .
C4 C -0.1317(6) 1.3665(3) 0.5923(4) 0.0489(12) Uani 1 d . .
C5 C -0.1098(5) 1.2846(3) 0.5869(3) 0.0390(10) Uani 1 d . .
C6 C 0.0272(5) 1.2507(3) 0.5788(4) 0.0428(11) Uani 1 d . .
C7 C 0.0750(5) 1.1053(3) 0.7841(4) 0.0461(12) Uani 1 d . .
C8 C 0.1843(6) 1.1557(4) 0.8187(4) 0.0536(14) Uani 1 d . .
C9 C 0.1826(5) 1.2170(3) 0.7476(4) 0.0444(11) Uani 1 d . .
C10 C 0.0349(7) 1.0312(4) 0.8369(5) 0.067(2) Uani 1 d . .
H10A H -0.0442(7) 1.0084(4) 0.7957(5) 0.081 Uiso 1 calc R .
H10B H 0.0158(7) 1.0446(4) 0.9063(5) 0.081 Uiso 1 calc R .
H10C H 0.1072(7) 0.9926(4) 0.8429(5) 0.081 Uiso 1 calc R .
C11 C 0.2737(7) 1.2884(5) 0.7460(7) 0.065(2) Uani 1 d . .
C12 C -0.4429(5) 1.1943(3) 0.5872(4) 0.0461(12) Uani 1 d . .
C13 C -0.3756(5) 1.0404(3) 0.4113(4) 0.0419(11) Uani 1 d . .
C14 C -0.4997(6) 1.0652(4) 0.3588(4) 0.0515(13) Uani 1 d . .
C15 C -0.5402(5) 1.1292(3) 0.4139(4) 0.0474(12) Uani 1 d . .
C16 C -0.2922(7) 0.9727(5) 0.3806(6) 0.063(2) Uani 1 d . .
C17 C -0.6625(6) 1.1814(4) 0.3914(6) 0.068(2) Uani 1 d . .
H17A H -0.6607(6) 1.2213(4) 0.4462(6) 0.082 Uiso 1 calc R .
H17B H -0.7420(6) 1.1486(4) 0.3893(6) 0.082 Uiso 1 calc R .
H17C H -0.6637(6) 1.2078(4) 0.3243(6) 0.082 Uiso 1 calc R .
Cl Cl -0.6488(2) 1.88174(9) 0.12380(11) 0.0571(4) Uani 1 d . .
O1 O -0.5841(5) 1.8067(3) 0.1471(4) 0.0754(13) Uani 1 d . .
O2 O -0.7408(7) 1.8759(4) 0.0311(4) 0.113(2) Uani 1 d . .
O3 O -0.7138(6) 1.9074(4) 0.2092(4) 0.100(2) Uani 1 d . .
O4 O -0.5509(8) 1.9394(4) 0.1093(7) 0.144(3) Uani 1 d . .
H2 H -0.4366(58) 1.3463(34) 0.6094(45) 0.049(16) Uiso 1 d . .
H3 H -0.2701(52) 1.4514(34) 0.5950(41) 0.047(14) Uiso 1 d . .
H4 H -0.0596(56) 1.3997(31) 0.5974(42) 0.043(14) Uiso 1 d . .
H6A H 0.0900(47) 1.2920(29) 0.5758(37) 0.035(12) Uiso 1 d . .
H6B H 0.0128(43) 1.2114(30) 0.5231(37) 0.031(11) Uiso 1 d . .
H8 H 0.2429(70) 1.1545(41) 0.8713(56) 0.074(20) Uiso 1 d . .
H11A H 0.2172(114) 1.3400(74) 0.7711(93) 0.160(41) Uiso 1 d . .
H11B H 0.3398(107) 1.2796(66) 0.7940(92) 0.147(40) Uiso 1 d . .
H11C H 0.2797(105) 1.3233(68) 0.6842(86) 0.147(41) Uiso 1 d . .
H12A H -0.4267(54) 1.1614(33) 0.6463(45) 0.048(15) Uiso 1 d . .
H12B H -0.5243(53) 1.2257(32) 0.5777(41) 0.046(14) Uiso 1 d . .
H14 H -0.5438(61) 1.0421(36) 0.3068(48) 0.059(17) Uiso 1 d . .
H16A H -0.3301(83) 0.9484(51) 0.3286(67) 0.099(28) Uiso 1 d . .
H16B H -0.2217(101) 0.9954(60) 0.3593(78) 0.127(36) Uiso 1 d . .
H16C H -0.2426(108) 0.9406(69) 0.4334(88) 0.147(41) Uiso 1 d . .

loop_
_atom_type_symbol
_atom_type_description
_atom_type_scat_dispersion_real
_atom_type_scat_dispersion_imag
_atom_type_scat_source
C C 0.0033 0.0016 'International Tables Vol C Tables 4.2.6.8 and 6.1.1.4'
H H 0.0000 0.0000 'International Tables Vol C Tables 4.2.6.8 and 6.1.1.4'
N N 0.0061 0.0033 'International Tables Vol C Tables 4.2.6.8 and 6.1.1.4'
Cu Cu 0.3201 1.2651 'International Tables Vol C Tables 4.2.6.8 and 6.1.1.4'
Cl Cl 0.1484 0.1585 'International Tables Vol C Tables 4.2.6.8 and 6.1.1.4'
O O 0.0106 0.0060 'International Tables Vol C Tables 4.2.6.8 and 6.1.1.4'

loop_
_geom_angle_atom_site_label_1
_geom_angle_atom_site_label_2
_geom_angle_atom_site_label_3
_geom_angle
_geom_angle_site_symmetry_1
_geom_angle_site_symmetry_3
_geom_angle_publ_flag
N6 Cu N5 90.4(2) . . yes
N6 Cu N3 93.5(2) . . yes
N5 Cu N3 176.1(2) . . yes
N6 Cu N1 171.2(2) . . yes
N5 Cu N1 88.4(2) . . yes
N3 Cu N1 87.7(2) . . yes
C1 N1 C5 117.7(4) . . ?
C1 N1 Cu 121.1(3) . . ?
C5 N1 Cu 121.0(3) . . ?
C9 N2 N3 111.7(4) . . ?
C9 N2 C6 129.0(4) . . ?
N3 N2 C6 119.2(4) . . ?
C7 N3 N2 105.6(4) . . ?
C7 N3 Cu 135.5(4) . . ?
N2 N3 Cu 118.7(3) . . ?
C15 N4 N5 111.8(4) . . ?
C15 N4 C12 128.8(4) . . ?
N5 N4 C12 119.0(4) . . ?
C13 N5 N4 104.8(4) . . ?
C13 N5 Cu 134.6(3) . . ?
N4 N5 Cu 118.9(3) . . ?
N7 N6 Cu 124.8(4) . . ?
N8 N7 N6 176.9(5) . . ?
N1 C1 C2 122.1(5) . . ?
N1 C1 C12 116.9(4) . . ?
C2 C1 C12 121.0(5) . . ?
C3 C2 C1 120.1(5) . . ?
C2 C3 C4 118.4(5) . . ?
C5 C4 C3 118.7(5) . . ?
N1 C5 C4 123.0(5) . . ?
N1 C5 C6 115.2(4) . . ?
C4 C5 C6 121.8(5) . . ?
N2 C6 C5 110.6(4) . . ?
N3 C7 C8 108.7(5) . . ?
N3 C7 C10 124.1(5) . . ?
C8 C7 C10 127.2(5) . . ?
C9 C8 C7 107.7(5) . . ?
N2 C9 C8 106.3(5) . . ?
N2 C9 C11 123.0(5) . . ?
C8 C9 C11 130.7(5) . . ?
N4 C12 C1 111.5(4) . . ?
N5 C13 C14 109.9(4) . . ?
N5 C13 C16 123.5(5) . . ?
C14 C13 C16 126.6(5) . . ?
C15 C14 C13 107.2(5) . . ?
N4 C15 C14 106.3(4) . . ?
N4 C15 C17 123.2(5) . . ?
C14 C15 C17 130.5(5) . . ?
O2 Cl O4 108.8(5) . . ?
O2 Cl O1 110.1(3) . . ?
O4 Cl O1 108.6(4) . . ?
O2 Cl O3 110.7(4) . . ?
O4 Cl O3 108.1(4) . . ?
O1 Cl O3 110.6(3) . . ?

loop_
_geom_bond_atom_site_label_1
_geom_bond_atom_site_label_2
_geom_bond_distance
_geom_bond_site_symmetry_2
_geom_bond_publ_flag
Cu N6 1.965(4) . yes
Cu N5 2.015(4) . yes
Cu N3 2.027(4) . yes
Cu N1 2.074(4) . yes
N1 C1 1.341(6) . ?
N1 C5 1.348(6) . ?
N2 C9 1.343(6) . ?
N2 N3 1.364(6) . ?
N2 C6 1.451(6) . ?
N3 C7 1.347(6) . ?
N4 C15 1.342(6) . ?
N4 N5 1.369(5) . ?
N4 C12 1.451(6) . ?
N5 C13 1.347(6) . ?
N6 N7 1.181(6) . ?
N7 N8 1.161(6) . ?
C1 C2 1.376(8) . ?
C1 C12 1.496(7) . ?
C2 C3 1.375(9) . ?
C3 C4 1.384(9) . ?
C4 C5 1.375(7) . ?
C5 C6 1.501(7) . ?
C7 C8 1.394(8) . ?
C7 C10 1.483(8) . ?
C8 C9 1.358(8) . ?
C9 C11 1.496(8) . ?
C13 C14 1.383(7) . ?
C13 C16 1.485(8) . ?
C14 C15 1.366(8) . ?
C15 C17 1.490(7) . ?
Cl O2 1.389(6) . ?
Cl O4 1.401(7) . ?
Cl O1 1.412(4) . ?
Cl O3 1.416(5) . ?

loop_
_geom_torsion_atom_site_label_1
_geom_torsion_atom_site_label_2
_geom_torsion_atom_site_label_3
_geom_torsion_atom_site_label_4
_geom_torsion
_geom_torsion_site_symmetry_1
_geom_torsion_site_symmetry_2
_geom_torsion_site_symmetry_3
_geom_torsion_site_symmetry_4
_geom_torsion_publ_flag
N6 Cu N1 C1 -40.1(12) . . . . ?
N5 Cu N1 C1 42.5(4) . . . . ?
N3 Cu N1 C1 -137.8(4) . . . . ?
N6 Cu N1 C5 133.8(10) . . . . ?
N5 Cu N1 C5 -143.6(3) . . . . ?
N3 Cu N1 C5 36.0(3) . . . . ?
C9 N2 N3 C7 -0.7(5) . . . . ?
C6 N2 N3 C7 -178.2(4) . . . . ?
C9 N2 N3 Cu 174.9(3) . . . . ?
C6 N2 N3 Cu -2.6(5) . . . . ?
N6 Cu N3 C7 -35.6(5) . . . . ?
N5 Cu N3 C7 140.2(22) . . . . ?
N1 Cu N3 C7 135.6(5) . . . . ?
N6 Cu N3 N2 150.4(3) . . . . ?
N5 Cu N3 N2 -33.8(25) . . . . ?
N1 Cu N3 N2 -38.4(3) . . . . ?
C15 N4 N5 C13 -0.4(5) . . . . ?
C12 N4 N5 C13 173.1(4) . . . . ?
C15 N4 N5 Cu 166.9(3) . . . . ?
C12 N4 N5 Cu -19.6(6) . . . . ?
N6 Cu N5 C13 -53.3(5) . . . . ?
N3 Cu N5 C13 130.9(23) . . . . ?
N1 Cu N5 C13 135.4(5) . . . . ?
N6 Cu N5 N4 144.0(4) . . . . ?
N3 Cu N5 N4 -31.8(26) . . . . ?
N1 Cu N5 N4 -27.3(4) . . . . ?
N5 Cu N6 N7 112.7(5) . . . . ?
N3 Cu N6 N7 -67.5(5) . . . . ?
N1 Cu N6 N7 -164.9(8) . . . . ?
Cu N6 N7 N8 -164.4(94) . . . . ?
C5 N1 C1 C2 -1.6(7) . . . . ?
Cu N1 C1 C2 172.5(4) . . . . ?
C5 N1 C1 C12 177.0(4) . . . . ?
Cu N1 C1 C12 -9.0(6) . . . . ?
N1 C1 C2 C3 0.4(8) . . . . ?
C12 C1 C2 C3 -178.1(5) . . . . ?
C1 C2 C3 C4 1.7(9) . . . . ?
C2 C3 C4 C5 -2.5(8) . . . . ?
C1 N1 C5 C4 0.8(7) . . . . ?
Cu N1 C5 C4 -173.3(4) . . . . ?
C1 N1 C5 C6 -178.6(4) . . . . ?
Cu N1 C5 C6 7.3(5) . . . . ?
C3 C4 C5 N1 1.3(8) . . . . ?
C3 C4 C5 C6 -179.4(5) . . . . ?
C9 N2 C6 C5 -113.9(5) . . . . ?
N3 N2 C6 C5 63.1(6) . . . . ?
N1 C5 C6 N2 -64.6(5) . . . . ?
C4 C5 C6 N2 116.0(5) . . . . ?
N2 N3 C7 C8 0.1(6) . . . . ?
Cu N3 C7 C8 -174.5(4) . . . . ?
N2 N3 C7 C10 179.8(5) . . . . ?
Cu N3 C7 C10 5.3(8) . . . . ?
N3 C7 C8 C9 0.6(6) . . . . ?
C10 C7 C8 C9 -179.1(6) . . . . ?
N3 N2 C9 C8 1.1(6) . . . . ?
C6 N2 C9 C8 178.3(5) . . . . ?
N3 N2 C9 C11 -178.7(5) . . . . ?
C6 N2 C9 C11 -1.5(8) . . . . ?
C7 C8 C9 N2 -1.0(6) . . . . ?
C7 C8 C9 C11 178.8(6) . . . . ?
C15 N4 C12 C1 -118.0(6) . . . . ?
N5 N4 C12 C1 69.7(6) . . . . ?
N1 C1 C12 N4 -51.4(6) . . . . ?
C2 C1 C12 N4 127.2(5) . . . . ?
N4 N5 C13 C14 -0.1(6) . . . . ?
Cu N5 C13 C14 -164.4(4) . . . . ?
N4 N5 C13 C16 -179.6(6) . . . . ?
Cu N5 C13 C16 16.0(8) . . . . ?
N5 C13 C14 C15 0.5(6) . . . . ?
C16 C13 C14 C15 -180.0(6) . . . . ?
N5 N4 C15 C14 0.8(6) . . . . ?
C12 N4 C15 C14 -172.0(5) . . . . ?
N5 N4 C15 C17 -177.6(5) . . . . ?
C12 N4 C15 C17 9.7(9) . . . . ?
C13 C14 C15 N4 -0.8(6) . . . . ?
C13 C14 C15 C17 177.4(6) . . . . ?
Cu N8 N7 N6 -131.1(93) . 3_576 3_576 3_576 ?
